data_4030321
loop_
_publ_author_name
'Fauber, Benjamin P.'
'Clagg, Kyle'
'Gibbons, Paul'
'Rene, Olivier'

_publ_section_title
;
 An Experimental and Computational Study of the Diastereoselective
 Alkylations of 3-Substituted gamma-Sultams.
;
_journal_issue 1
_journal_name_full 'The Journal of organic chemistry'
_journal_page_first 685
_journal_paper_doi 10.1021/jo502506j
_journal_volume 80
_journal_year 2014
_chemical_absolute_configuration ad
_chemical_formula_sum 'C10 H13 N O2 S'
_chemical_formula_weight 211.27
_chemical_name_common Compound_1a
_chemical_name_systematic
; 
 gene191 
;
_space_group.centring_type P

_space_group_crystal_system monoclinic
_space_group_IT_number 4
_space_group_name_Hall 'P 2yb'
_space_group_name_H-M_alt 'P 1 21 1'
_symmetry_space_group_name_Hall 'P 2yb'
_symmetry_space_group_name_H-M 'P 1 21 1'
_atom_sites_solution_hydrogens geom
_atom_sites_solution_primary iterative
_atom_sites_solution_secondary difmap
_audit_creation_method SHELXL-2013
_cell_angle_alpha 90
_cell_angle_beta 101.765(2)
_cell_angle_gamma 90
_cell_formula_units_Z 2
_cell_length_a 6.4713(2)
_cell_length_b 6.9416(2)
_cell_length_c 11.6404(4)
_cell_measurement_reflns_used 9608
_cell_measurement_temperature 100(2)
_cell_measurement_theta_max 68.24
_cell_measurement_theta_min 3.88
_cell_volume 511.92(3)
_computing_cell_refinement 'Bruker SAINT'
_computing_data_collection 'Bruker APEX2'
_computing_data_reduction 'Bruker SAINT'
_computing_molecular_graphics ORTEP-32
_computing_publication_material WinGX
_computing_structure_refinement SHELXL-2013
_computing_structure_solution SHELXT
_diffrn_ambient_temperature 100(2)
_diffrn_detector_area_resol_mean 8.366
_diffrn_measured_fraction_theta_full 0.993
_diffrn_measured_fraction_theta_max 0.990
_diffrn_measurement_device_type 'Bruker APEX-II CCD'
_diffrn_measurement_method 'phi and omega scans'
_diffrn_radiation_type CuK\a
_diffrn_radiation_wavelength 1.54178
_diffrn_reflns_av_R_equivalents 0.0256
_diffrn_reflns_av_unetI/netI 0.0152
_diffrn_reflns_Laue_measured_fraction_full 0.993
_diffrn_reflns_Laue_measured_fraction_max 0.990
_diffrn_reflns_limit_h_max 6
_diffrn_reflns_limit_h_min -7
_diffrn_reflns_limit_k_max 8
_diffrn_reflns_limit_k_min -8
_diffrn_reflns_limit_l_max 14
_diffrn_reflns_limit_l_min -13
_diffrn_reflns_number 11863
_diffrn_reflns_point_group_measured_fraction_full 0.980
_diffrn_reflns_point_group_measured_fraction_max 0.975
_diffrn_reflns_theta_full 67.000
_diffrn_reflns_theta_max 68.236
_diffrn_reflns_theta_min 3.879
_diffrn_source 'microfocus rotating anode'
_exptl_absorpt_coefficient_mu 2.601
_exptl_absorpt_correction_T_max 0.929
_exptl_absorpt_correction_T_min 0.789
_exptl_absorpt_correction_type multi-scan
_exptl_absorpt_process_details SADABS
_exptl_crystal_colour colorless
_exptl_crystal_density_diffrn 1.371
_exptl_crystal_description plate
_exptl_crystal_F_000 224
_exptl_crystal_size_max 0.040
_exptl_crystal_size_mid 0.030
_exptl_crystal_size_min 0.010
_refine_diff_density_max 0.297
_refine_diff_density_min -0.138
_refine_diff_density_rms 0.052
_refine_ls_abs_structure_details
; 
 Flack x determined using 814 quotients [(I+)-(I-)]/[(I+)+(I-)] 
 (Parsons and Flack (2004), Acta Cryst. A60, s61). 
;
_refine_ls_abs_structure_Flack -0.007(8)
_refine_ls_extinction_method none
_refine_ls_goodness_of_fit_ref 1.063
_refine_ls_hydrogen_treatment constr
_refine_ls_matrix_type full
_refine_ls_number_parameters 128
_refine_ls_number_reflns 1841
_refine_ls_number_restraints 1
_refine_ls_restrained_S_all 1.063
_refine_ls_R_factor_all 0.0297
_refine_ls_R_factor_gt 0.0294
_refine_ls_shift/su_max 0.000
_refine_ls_shift/su_mean 0.000
_refine_ls_structure_factor_coef Fsqd
_refine_ls_weighting_details 'w=1/[\s^2^(Fo^2^)+(0.0533P)^2^+0.1474P] where P=(Fo^2^+2Fc^2^)/3'
_refine_ls_weighting_scheme calc
_refine_ls_wR_factor_gt 0.0777
_refine_ls_wR_factor_ref 0.0780
_reflns_Friedel_coverage 0.810
_reflns_Friedel_fraction_full 0.964
_reflns_Friedel_fraction_max 0.957
_reflns_number_gt 1818
_reflns_number_total 1841
_reflns_threshold_expression 'I > 2\s(I)'
_cod_data_source_file jo502506j_si_001.cif
_cod_data_source_block Compound_1a
_cod_depositor_comments
;Adding full bibliography for 4030321.cif.

The following automatic conversions were performed:

'_space_group.centring_type' value 'primitive' was replaced with the
value 'P' as specified in the replacement file
'/home/antanas/src/cod-tools/trunk/data/replacement-values/replacement_values.lst'.

Automatic conversion script
Id: cif_fix_values 5642 2017-10-24 12:04:52Z antanas 
;
_cod_database_code 4030321
_shelx_space_group_comment
; 
The symmetry employed for this shelxl refinement is uniquely defined 
by the following loop, which should always be used as a source of 
symmetry information in preference to the above space-group names. 
They are only intended as comments. 
;
_shelx_estimated_absorpt_t_min 0.903
_shelx_estimated_absorpt_t_max 0.974
_shelxl_version_number 2013-4

loop_
_space_group_symop_operation_xyz
'x, y, z'
'-x, y+1/2, -z'

loop_
_atom_site_label
_atom_site_type_symbol
_atom_site_fract_x
_atom_site_fract_y
_atom_site_fract_z
_atom_site_U_iso_or_equiv
_atom_site_adp_type
_atom_site_occupancy
_atom_site_site_symmetry_order
_atom_site_calc_flag
_atom_site_refinement_flags_posn
_atom_site_refinement_flags_adp
C1 C 0.5402(4) 0.2460(4) 0.6944(2) 0.0210(5) Uani 1 1 d . .
H1 H 0.6289 0.2756 0.6356 0.025 Uiso 1 1 calc R U
C2 C 0.3424(5) 0.1362(4) 0.6341(3) 0.0273(6) Uani 1 1 d . .
H2A H 0.3807 0.0278 0.5873 0.033 Uiso 1 1 calc R U
H2B H 0.2664 0.0843 0.6931 0.033 Uiso 1 1 calc R U
C3 C 0.2058(5) 0.2817(5) 0.5551(3) 0.0352(7) Uani 1 1 d . .
H3A H 0.0545 0.2473 0.5439 0.042 Uiso 1 1 calc R U
H3B H 0.2453 0.2882 0.4774 0.042 Uiso 1 1 calc R U
C4 C 0.6138(4) 0.5764(4) 0.7796(3) 0.0274(6) Uani 1 1 d . .
H4A H 0.7005 0.5328 0.8541 0.041 Uiso 1 1 calc R U
H4B H 0.5409 0.6958 0.7924 0.041 Uiso 1 1 calc R U
H4C H 0.7042 0.6000 0.7230 0.041 Uiso 1 1 calc R U
C5 C 0.6703(4) 0.1357(4) 0.7955(2) 0.0199(5) Uani 1 1 d . .
C6 C 0.8520(4) 0.0412(4) 0.7800(2) 0.0240(6) Uani 1 1 d . .
H6 H 0.8968 0.0527 0.7075 0.029 Uiso 1 1 calc R U
C7 C 0.9684(4) -0.0695(4) 0.8692(3) 0.0268(6) Uani 1 1 d . .
H7 H 1.0908 -0.1354 0.8571 0.032 Uiso 1 1 calc R U
C8 C 0.9068(4) -0.0842(4) 0.9759(3) 0.0261(6) Uani 1 1 d . .
H8 H 0.9874 -0.1593 1.0373 0.031 Uiso 1 1 calc R U
C9 C 0.7270(4) 0.0111(5) 0.9932(2) 0.0251(5) Uani 1 1 d . .
H9 H 0.6854 0.0025 1.0667 0.030 Uiso 1 1 calc R U
C10 C 0.6075(4) 0.1195(4) 0.9027(2) 0.0224(6) Uani 1 1 d . .
H10 H 0.4829 0.1825 0.9141 0.027 Uiso 1 1 calc R U
N1 N 0.4574(3) 0.4276(3) 0.73352(19) 0.0206(5) Uani 1 1 d . .
O1 O 0.3262(4) 0.6466(3) 0.55624(18) 0.0364(5) Uani 1 1 d . .
O2 O 0.0889(4) 0.5641(4) 0.6856(2) 0.0510(8) Uani 1 1 d . .
S1 S 0.25792(9) 0.50601(9) 0.63137(5) 0.0236(2) Uani 1 1 d . .

loop_
_atom_site_aniso_label
_atom_site_aniso_U_11
_atom_site_aniso_U_22
_atom_site_aniso_U_33
_atom_site_aniso_U_23
_atom_site_aniso_U_13
_atom_site_aniso_U_12
C1 0.0199(13) 0.0219(13) 0.0211(12) -0.0017(10) 0.0043(10) -0.0014(10)
C2 0.0259(15) 0.0224(13) 0.0305(14) -0.0019(11) -0.0014(11) -0.0032(11)
C3 0.0335(18) 0.0316(16) 0.0333(16) -0.0023(12) -0.0102(13) -0.0053(14)
C4 0.0246(15) 0.0203(12) 0.0348(15) -0.0021(11) 0.0001(11) -0.0019(10)
C5 0.0195(14) 0.0141(11) 0.0253(13) -0.0018(9) 0.0024(10) -0.0023(10)
C6 0.0196(12) 0.0254(16) 0.0277(12) -0.0038(11) 0.0069(9) -0.0019(11)
C7 0.0196(14) 0.0204(12) 0.0393(15) -0.0035(12) 0.0033(11) 0.0028(11)
C8 0.0252(14) 0.0177(12) 0.0319(14) 0.0019(11) -0.0029(11) -0.0010(12)
C9 0.0303(13) 0.0207(11) 0.0238(11) 0.0015(13) 0.0046(9) -0.0049(14)
C10 0.0204(14) 0.0198(13) 0.0278(13) -0.0013(10) 0.0068(11) 0.0001(11)
N1 0.0175(11) 0.0194(10) 0.0229(11) 0.0023(9) -0.0004(9) 0.0012(9)
O1 0.0474(14) 0.0316(11) 0.0269(11) 0.0062(9) 0.0000(9) -0.0017(10)
O2 0.0283(12) 0.091(2) 0.0342(11) 0.0025(12) 0.0067(9) 0.0250(12)
S1 0.0207(3) 0.0276(3) 0.0217(3) 0.0021(3) 0.0025(2) 0.0048(3)

loop_
_atom_type_symbol
_atom_type_description
_atom_type_scat_dispersion_real
_atom_type_scat_dispersion_imag
_atom_type_scat_source
C C 0.0181 0.0091 'International Tables Vol C Tables 4.2.6.8 and 6.1.1.4'
H H 0.0000 0.0000 'International Tables Vol C Tables 4.2.6.8 and 6.1.1.4'
N N 0.0311 0.0180 'International Tables Vol C Tables 4.2.6.8 and 6.1.1.4'
O O 0.0492 0.0322 'International Tables Vol C Tables 4.2.6.8 and 6.1.1.4'
S S 0.3331 0.5567 'International Tables Vol C Tables 4.2.6.8 and 6.1.1.4'

loop_
_geom_angle_atom_site_label_1
_geom_angle_atom_site_label_2
_geom_angle_atom_site_label_3
_geom_angle
N1 C1 C5 111.9(2)
N1 C1 C2 104.1(2)
C5 C1 C2 112.7(2)
N1 C1 H1 109.3
C5 C1 H1 109.3
C2 C1 H1 109.3
C3 C2 C1 105.9(2)
C3 C2 H2A 110.5
C1 C2 H2A 110.5
C3 C2 H2B 110.5
C1 C2 H2B 110.5
H2A C2 H2B 108.7
C2 C3 S1 104.46(19)
C2 C3 H3A 110.9
S1 C3 H3A 110.9
C2 C3 H3B 110.9
S1 C3 H3B 110.9
H3A C3 H3B 108.9
N1 C4 H4A 109.5
N1 C4 H4B 109.5
H4A C4 H4B 109.5
N1 C4 H4C 109.5
H4A C4 H4C 109.5
H4B C4 H4C 109.5
C6 C5 C10 119.2(2)
C6 C5 C1 119.4(2)
C10 C5 C1 121.4(2)
C7 C6 C5 120.7(2)
C7 C6 H6 119.7
C5 C6 H6 119.7
C6 C7 C8 120.1(3)
C6 C7 H7 119.9
C8 C7 H7 119.9
C7 C8 C9 119.9(3)
C7 C8 H8 120.1
C9 C8 H8 120.1
C8 C9 C10 120.0(2)
C8 C9 H9 120.0
C10 C9 H9 120.0
C5 C10 C9 120.1(2)
C5 C10 H10 119.9
C9 C10 H10 119.9
C4 N1 C1 116.5(2)
C4 N1 S1 114.10(18)
C1 N1 S1 109.72(16)
O2 S1 O1 115.80(16)
O2 S1 N1 109.26(12)
O1 S1 N1 111.58(13)
O2 S1 C3 112.41(17)
O1 S1 C3 109.79(15)
N1 S1 C3 96.35(13)

loop_
_geom_bond_atom_site_label_1
_geom_bond_atom_site_label_2
_geom_bond_distance
C1 N1 1.477(3)
C1 C5 1.509(3)
C1 C2 1.532(4)
C1 H1 1.0000
C2 C3 1.522(4)
C2 H2A 0.9900
C2 H2B 0.9900
C3 S1 1.790(3)
C3 H3A 0.9900
C3 H3B 0.9900
C4 N1 1.469(3)
C4 H4A 0.9800
C4 H4B 0.9800
C4 H4C 0.9800
C5 C6 1.390(4)
C5 C10 1.393(4)
C6 C7 1.384(4)
C6 H6 0.9500
C7 C8 1.384(4)
C7 H7 0.9500
C8 C9 1.388(4)
C8 H8 0.9500
C9 C10 1.394(4)
C9 H9 0.9500
C10 H10 0.9500
N1 S1 1.658(2)
O1 S1 1.439(2)
O2 S1 1.428(2)
